data_4085949
loop_
_publ_author_name
'Rohde, Volker H. G.'
'M\"uller, Maria F.'
'Oestreich, Martin'

_publ_section_title
;
 Intramolecularly Sulfur-Stabilized Silicon Cations with Chiral Binaphthyl
 Backbones: Synthesis of Three Different Motifs and Their Application in
 Enantioselective Diels--Alder Reactions
;
_journal_issue 13
_journal_name_full Organometallics
_journal_page_first 3358
_journal_paper_doi 10.1021/acs.organomet.5b00351
_journal_volume 34
_journal_year 2015
_chemical_absolute_configuration ad
_chemical_formula_sum 'C31 H28 S Si'
_chemical_formula_weight 460.68
_chemical_name_systematic
; 
 ? 
;
_space_group_IT_number 4
_symmetry_cell_setting monoclinic
_symmetry_space_group_name_Hall 'P 2yb'
_symmetry_space_group_name_H-M 'P 1 21 1'
_atom_sites_solution_hydrogens geom
_atom_sites_solution_primary direct
_atom_sites_solution_secondary difmap
_audit_creation_method
;
CrysAlisPro, Agilent Technologies,
Version 1.171.37.35 (release 13-08-2014 CrysAlis171 .NET)
(compiled Aug 13 2014,18:06:01)
;
_cell_angle_alpha 90.00
_cell_angle_beta 99.854(3)
_cell_angle_gamma 90.00
_cell_formula_units_Z 4
_cell_length_a 8.5421(3)
_cell_length_b 33.3539(12)
_cell_length_c 8.7758(2)
_cell_measurement_reflns_used 2004
_cell_measurement_temperature 150(2)
_cell_measurement_theta_max 72.0800
_cell_measurement_theta_min 2.6370
_cell_volume 2463.45(14)
_computing_cell_refinement
;
CrysAlisPro, Agilent Technologies,
Version 1.171.37.35 (release 13-08-2014 CrysAlis171 .NET)
(compiled Aug 13 2014,18:06:01)
;
_computing_data_collection
;
CrysAlisPro, Agilent Technologies,
Version 1.171.37.35 (release 13-08-2014 CrysAlis171 .NET)
(compiled Aug 13 2014,18:06:01)
;
_computing_data_reduction
;
CrysAlisPro, Agilent Technologies,
Version 1.171.37.35 (release 13-08-2014 CrysAlis171 .NET)
(compiled Aug 13 2014,18:06:01)
;
_computing_structure_refinement 'SHELXL-97 (Sheldrick, 1997)'
_computing_structure_solution 'SHELXS-97 (Sheldrick, 1990)'
_diffrn_ambient_environment N~2~
_diffrn_ambient_temperature 150.00(10)
_diffrn_detector 'CCD plate'
_diffrn_detector_area_resol_mean 10.5435
_diffrn_detector_type Atlas
_diffrn_measured_fraction_theta_full 0.998
_diffrn_measured_fraction_theta_max 0.998
_diffrn_measurement_device 'four-circle diffractometer'
_diffrn_measurement_device_type 'SuperNova, Single source at offset, Atlas'
_diffrn_measurement_method '\w scans'
_diffrn_radiation_monochromator mirror
_diffrn_radiation_probe x-ray
_diffrn_radiation_type 'Cu K\a'
_diffrn_radiation_wavelength 1.54184
_diffrn_reflns_av_R_equivalents 0.0545
_diffrn_reflns_av_sigmaI/netI 0.0957
_diffrn_reflns_limit_h_max 10
_diffrn_reflns_limit_h_min -8
_diffrn_reflns_limit_k_max 36
_diffrn_reflns_limit_k_min -39
_diffrn_reflns_limit_l_max 10
_diffrn_reflns_limit_l_min -8
_diffrn_reflns_number 9345
_diffrn_reflns_theta_full 67.48
_diffrn_reflns_theta_max 67.48
_diffrn_reflns_theta_min 2.65
_diffrn_source 'sealed X-ray tube'
_diffrn_source_type 'SuperNova (Cu) X-ray Source'
_exptl_absorpt_coefficient_mu 1.745
_exptl_absorpt_correction_T_max 0.9495
_exptl_absorpt_correction_T_min 0.7677
_exptl_absorpt_correction_type multi-scan
_exptl_absorpt_process_details
;
CrysAlisPro, Agilent Technologies,
Version 1.171.37.35 (release 13-08-2014 CrysAlis171 .NET)
(compiled Aug 13 2014,18:06:01)
Empirical absorption correction using spherical harmonics,
 implemented in SCALE3 ABSPACK scaling algorithm.
;
_exptl_crystal_colour colourless
_exptl_crystal_density_diffrn 1.242
_exptl_crystal_density_method 'not measured'
_exptl_crystal_description plate
_exptl_crystal_F_000 976
_exptl_crystal_size_max 0.16
_exptl_crystal_size_mid 0.09
_exptl_crystal_size_min 0.03
_refine_diff_density_max 0.344
_refine_diff_density_min -0.314
_refine_diff_density_rms 0.058
_refine_ls_abs_structure_details 'Flack H D (1983), Acta Cryst. A39, 876-881'
_refine_ls_abs_structure_Flack 0.02(3)
_refine_ls_extinction_method none
_refine_ls_goodness_of_fit_ref 1.012
_refine_ls_hydrogen_treatment mixed
_refine_ls_matrix_type full
_refine_ls_number_parameters 655
_refine_ls_number_reflns 6699
_refine_ls_number_restraints 65
_refine_ls_restrained_S_all 1.009
_refine_ls_R_factor_all 0.0867
_refine_ls_R_factor_gt 0.0557
_refine_ls_shift/su_max 0.001
_refine_ls_shift/su_mean 0.000
_refine_ls_structure_factor_coef Fsqd
_refine_ls_weighting_details 'calc w=1/[\s^2^(Fo^2^)+(0.0496P)^2^+0.4244P] where P=(Fo^2^+2Fc^2^)/3'
_refine_ls_weighting_scheme calc
_refine_ls_wR_factor_gt 0.1141
_refine_ls_wR_factor_ref 0.1341
_reflns_number_gt 4976
_reflns_number_total 6699
_reflns_threshold_expression >2sigma(I)
_cod_data_source_file om5b00351_si_002.cif
_cod_data_source_block cu-1097
_cod_depositor_comments 'Adding full bibliography for 4085948--4085949.cif.'
_cod_original_cell_volume 2463.43(14)
_cod_original_sg_symbol_H-M P21
_cod_database_code 4085949

loop_
_symmetry_equiv_pos_as_xyz
'x, y, z'
'-x, y+1/2, -z'

loop_
_atom_site_label
_atom_site_type_symbol
_atom_site_fract_x
_atom_site_fract_y
_atom_site_fract_z
_atom_site_U_iso_or_equiv
_atom_site_adp_type
_atom_site_occupancy
_atom_site_symmetry_multiplicity
_atom_site_calc_flag
_atom_site_refinement_flags
_atom_site_disorder_assembly
_atom_site_disorder_group
Si1 Si 0.78750(16) 0.53940(5) 1.07951(15) 0.0278(3) Uani 1 1 d . . .
H1 H 0.899(6) 0.5485(17) 1.220(5) 0.033 Uiso 1 1 d . . .
C1 C 0.7795(6) 0.48313(17) 1.0575(6) 0.0310(12) Uani 1 1 d . . .
H1A H 0.7670 0.4706 1.1569 0.037 Uiso 1 1 calc R . .
H1B H 0.6872 0.4755 0.9787 0.037 Uiso 1 1 calc R . .
Si2 Si 0.18819(17) 0.73426(5) 0.48937(15) 0.0306(3) Uani 1 1 d . . .
H2 H 0.052(6) 0.7231(17) 0.373(5) 0.037 Uiso 1 1 d . . .
C2 C 0.9308(6) 0.46854(17) 1.0092(6) 0.0311(12) Uani 1 1 d . . .
C3 C 1.0473(7) 0.44884(18) 1.1197(7) 0.0391(14) Uani 1 1 d . . .
H3A H 1.0282 0.4450 1.2222 0.047 Uiso 1 1 calc R . .
C4 C 1.1851(7) 0.43544(19) 1.0807(8) 0.0454(16) Uani 1 1 d . . .
H4A H 1.2586 0.4210 1.1540 0.054 Uiso 1 1 calc R . .
C5 C 1.2198(7) 0.44294(18) 0.9310(8) 0.0442(16) Uani 1 1 d . . .
C6 C 1.1072(6) 0.4633(2) 0.8223(7) 0.0389(15) Uani 1 1 d . . .
C7 C 0.9596(6) 0.47504(17) 0.8612(6) 0.0320(13) Uani 1 1 d . . .
C8 C 1.3676(7) 0.4303(2) 0.8883(11) 0.063(2) Uani 1 1 d . . .
H8A H 1.4421 0.4155 0.9595 0.076 Uiso 1 1 calc R . .
C9 C 1.4006(9) 0.4395(2) 0.7472(12) 0.075(3) Uani 1 1 d . . .
H9A H 1.4988 0.4311 0.7206 0.090 Uiso 1 1 calc R . .
C10 C 1.2914(8) 0.4613(2) 0.6379(9) 0.063(2) Uani 1 1 d . . .
H10A H 1.3177 0.4685 0.5406 0.076 Uiso 1 1 calc R . .
C11 C 1.1480(7) 0.4718(2) 0.6745(7) 0.0527(19) Uani 1 1 d . . .
H11A H 1.0728 0.4851 0.5992 0.063 Uiso 1 1 calc R . .
C12 C 0.8519(7) 0.55804(18) 0.8964(6) 0.0350(13) Uani 1 1 d . . .
H12A H 0.8158 0.5861 0.8772 0.042 Uiso 1 1 calc R . .
H12B H 0.9694 0.5579 0.9105 0.042 Uiso 1 1 calc R . .
C13 C 0.7858(6) 0.53272(19) 0.7567(6) 0.0325(13) Uani 1 1 d . . .
C14 C 0.6678(7) 0.54951(19) 0.6414(6) 0.0368(14) Uani 1 1 d . . .
H14A H 0.6359 0.5765 0.6519 0.044 Uiso 1 1 calc R . .
C15 C 0.5985(7) 0.5278(2) 0.5153(6) 0.0428(16) Uani 1 1 d . . .
H15A H 0.5211 0.5400 0.4387 0.051 Uiso 1 1 calc R . .
C16 C 0.6416(6) 0.48753(19) 0.4986(6) 0.0332(13) Uani 1 1 d . . .
C17 C 0.7604(6) 0.46983(19) 0.6122(6) 0.0323(13) Uani 1 1 d . . .
C18 C 0.8348(6) 0.49381(18) 0.7419(5) 0.0284(12) Uani 1 1 d . . .
C19 C 0.5631(7) 0.4638(2) 0.3743(6) 0.0423(15) Uani 1 1 d . . .
H19A H 0.4832 0.4753 0.2984 0.051 Uiso 1 1 calc R . .
C20 C 0.6025(7) 0.4245(2) 0.3641(6) 0.0427(16) Uani 1 1 d . . .
H20A H 0.5512 0.4089 0.2794 0.051 Uiso 1 1 calc R . .
C21 C 0.7178(7) 0.4065(2) 0.4766(6) 0.0403(15) Uani 1 1 d . . .
H21A H 0.7417 0.3789 0.4696 0.048 Uiso 1 1 calc R . .
C22 C 0.7956(7) 0.4290(2) 0.5965(6) 0.0391(14) Uani 1 1 d . . .
H22A H 0.8752 0.4168 0.6709 0.047 Uiso 1 1 calc R . .
C23 C 0.5876(6) 0.55890(16) 1.1087(5) 0.0251(11) Uani 1 1 d . . .
C24 C 0.4542(6) 0.53659(18) 1.0429(6) 0.0314(12) Uani 1 1 d . . .
H24A H 0.4686 0.5134 0.9838 0.038 Uiso 1 1 calc R . .
C25 C 0.3017(6) 0.54732(19) 1.0616(7) 0.0412(15) Uani 1 1 d . . .
H25A H 0.2135 0.5312 1.0183 0.049 Uiso 1 1 calc R . .
C26 C 0.2790(7) 0.5812(2) 1.1427(7) 0.0472(17) Uani 1 1 d . . .
H26A H 0.1747 0.5891 1.1538 0.057 Uiso 1 1 calc R . .
C27 C 0.4093(6) 0.60411(19) 1.2089(7) 0.0395(14) Uani 1 1 d . . .
H27A H 0.3928 0.6277 1.2648 0.047 Uiso 1 1 calc R . .
C28 C 0.5631(6) 0.59309(17) 1.1947(5) 0.0271(11) Uani 1 1 d . B .
C29 C 0.6984(6) 0.61791(17) 1.2778(6) 0.0315(12) Uani 1 1 d . . .
H29A H 0.7761 0.5999 1.3407 0.038 Uiso 1 1 calc R A 1
H29B H 0.6568 0.6365 1.3494 0.038 Uiso 1 1 calc R A 1
S1 S 0.7969(10) 0.6461(4) 1.1530(16) 0.046(2) Uani 0.50 1 d P B 1
C30 C 0.6412(18) 0.6769(5) 1.0446(17) 0.044(2) Uani 0.50 1 d PU B 1
H30A H 0.5677 0.6854 1.1143 0.053 Uiso 0.50 1 calc PR B 1
H30B H 0.6898 0.7014 1.0091 0.053 Uiso 0.50 1 calc PR B 1
C31 C 0.5465(16) 0.6558(4) 0.9051(13) 0.048(3) Uani 0.50 1 d PU B 1
H31A H 0.4581 0.6729 0.8583 0.072 Uiso 0.50 1 calc PR B 1
H31B H 0.5048 0.6304 0.9380 0.072 Uiso 0.50 1 calc PR B 1
H31C H 0.6157 0.6504 0.8292 0.072 Uiso 0.50 1 calc PR B 1
S1A S 0.8387(10) 0.6379(4) 1.1532(16) 0.0314(14) Uani 0.50 1 d P B 2
C30A C 0.7033(17) 0.6679(5) 1.0221(17) 0.040(2) Uani 0.50 1 d PU B 2
H30C H 0.7506 0.6733 0.9287 0.048 Uiso 0.50 1 calc PR B 2
H30D H 0.6041 0.6525 0.9894 0.048 Uiso 0.50 1 calc PR B 2
C31A C 0.6616(16) 0.7083(4) 1.0911(14) 0.047(3) Uani 0.50 1 d PU B 2
H31D H 0.5891 0.7233 1.0129 0.070 Uiso 0.50 1 calc PR B 2
H31E H 0.7589 0.7238 1.1232 0.070 Uiso 0.50 1 calc PR B 2
H31F H 0.6102 0.7033 1.1809 0.070 Uiso 0.50 1 calc PR B 2
C32 C 0.2065(7) 0.79056(19) 0.4958(6) 0.0373(14) Uani 1 1 d . . .
H32A H 0.1028 0.8027 0.5055 0.045 Uiso 1 1 calc R . .
H32B H 0.2852 0.7987 0.5869 0.045 Uiso 1 1 calc R . .
C33 C 0.2586(6) 0.80520(17) 0.3495(5) 0.0276(12) Uani 1 1 d . . .
C34 C 0.1465(6) 0.82408(17) 0.2334(6) 0.0308(13) Uani 1 1 d . . .
H34A H 0.0408 0.8282 0.2506 0.037 Uiso 1 1 calc R . .
C35 C 0.1882(6) 0.83657(17) 0.0963(5) 0.0320(13) Uani 1 1 d . . .
H35A H 0.1119 0.8496 0.0212 0.038 Uiso 1 1 calc R . .
C36 C 0.3436(6) 0.83014(17) 0.0663(5) 0.0276(12) Uani 1 1 d . . .
C37 C 0.4581(6) 0.81190(17) 0.1816(5) 0.0293(12) Uani 1 1 d . . .
C38 C 0.4139(6) 0.80033(17) 0.3263(5) 0.0285(12) Uani 1 1 d . . .
C39 C 0.3869(7) 0.84107(17) -0.0768(5) 0.0342(13) Uani 1 1 d . . .
H39A H 0.3115 0.8538 -0.1537 0.041 Uiso 1 1 calc R . .
C40 C 0.5371(8) 0.83335(18) -0.1050(6) 0.0401(15) Uani 1 1 d . . .
H40A H 0.5637 0.8400 -0.2027 0.048 Uiso 1 1 calc R . .
C41 C 0.6507(7) 0.81596(19) 0.0079(5) 0.0363(14) Uani 1 1 d . . .
H41A H 0.7553 0.8117 -0.0117 0.044 Uiso 1 1 calc R . .
C42 C 0.6121(7) 0.80488(19) 0.1486(6) 0.0384(14) Uani 1 1 d . . .
H42A H 0.6900 0.7924 0.2240 0.046 Uiso 1 1 calc R . .
C43 C 0.3794(7) 0.71696(19) 0.4259(6) 0.0362(14) Uani 1 1 d . . .
H43A H 0.4010 0.6888 0.4580 0.043 Uiso 1 1 calc R . .
H43B H 0.3666 0.7182 0.3117 0.043 Uiso 1 1 calc R . .
C44 C 0.5178(6) 0.74288(19) 0.4961(5) 0.0325(13) Uani 1 1 d . . .
C45 C 0.6318(7) 0.72597(18) 0.6167(5) 0.0361(14) Uani 1 1 d . . .
H45A H 0.6205 0.6989 0.6473 0.043 Uiso 1 1 calc R . .
C46 C 0.7569(7) 0.74823(18) 0.6887(6) 0.0348(14) Uani 1 1 d . . .
H46A H 0.8316 0.7362 0.7683 0.042 Uiso 1 1 calc R . .
C47 C 0.7785(6) 0.78814(19) 0.6489(5) 0.0309(13) Uani 1 1 d . . .
C48 C 0.6641(6) 0.80596(18) 0.5269(5) 0.0283(12) Uani 1 1 d . . .
C49 C 0.5355(6) 0.7819(2) 0.4510(5) 0.0326(14) Uani 1 1 d . . .
C50 C 0.9035(6) 0.8118(2) 0.7235(6) 0.0348(14) Uani 1 1 d . . .
H50A H 0.9792 0.8002 0.8034 0.042 Uiso 1 1 calc R . .
C51 C 0.9198(7) 0.8510(2) 0.6845(6) 0.0372(14) Uani 1 1 d . . .
H51A H 1.0055 0.8666 0.7373 0.045 Uiso 1 1 calc R . .
C52 C 0.8091(6) 0.8682(2) 0.5661(6) 0.0382(14) Uani 1 1 d . . .
H52A H 0.8214 0.8954 0.5382 0.046 Uiso 1 1 calc R . .
C53 C 0.6848(7) 0.84673(18) 0.4908(6) 0.0330(13) Uani 1 1 d . . .
H53A H 0.6104 0.8593 0.4124 0.040 Uiso 1 1 calc R . .
C54 C 0.1641(6) 0.71525(16) 0.6867(5) 0.0255(11) Uani 1 1 d . . .
C55 C 0.2369(6) 0.73737(17) 0.8156(5) 0.0295(12) Uani 1 1 d . . .
H55A H 0.2977 0.7604 0.8001 0.035 Uiso 1 1 calc R . .
C56 C 0.2221(7) 0.72643(18) 0.9661(6) 0.0375(14) Uani 1 1 d . . .
H56A H 0.2693 0.7422 1.0518 0.045 Uiso 1 1 calc R . .
C57 C 0.1383(7) 0.69245(19) 0.9882(6) 0.0374(14) Uani 1 1 d . . .
H57A H 0.1289 0.6845 1.0902 0.045 Uiso 1 1 calc R . .
C58 C 0.0669(7) 0.66958(18) 0.8631(6) 0.0359(14) Uani 1 1 d . . .
H58A H 0.0104 0.6460 0.8804 0.043 Uiso 1 1 calc R . .
C59 C 0.0775(6) 0.68103(17) 0.7110(6) 0.0298(12) Uani 1 1 d . D .
C60 C -0.0072(6) 0.65569(18) 0.5810(6) 0.0355(13) Uani 1 1 d . . .
H60A H -0.0953 0.6715 0.5222 0.043 Uiso 1 1 calc R C 3
H60B H -0.0543 0.6322 0.6256 0.043 Uiso 1 1 calc R C 3
S2 S 0.1233(6) 0.63721(13) 0.4433(5) 0.0299(9) Uani 0.50 1 d P D 3
C61 C 0.2615(16) 0.6077(4) 0.5771(15) 0.045(2) Uani 0.50 1 d PU D 3
H61A H 0.3560 0.6019 0.5294 0.054 Uiso 0.50 1 calc PR D 3
H61B H 0.2972 0.6238 0.6713 0.054 Uiso 0.50 1 calc PR D 3
C62 C 0.1961(17) 0.5694(4) 0.6228(17) 0.056(3) Uani 0.50 1 d PU D 3
H62A H 0.2774 0.5552 0.6955 0.085 Uiso 0.50 1 calc PR D 3
H62B H 0.1637 0.5527 0.5307 0.085 Uiso 0.50 1 calc PR D 3
H62C H 0.1037 0.5747 0.6723 0.085 Uiso 0.50 1 calc PR D 3
S2A S 0.1203(7) 0.62429(15) 0.4919(5) 0.0369(10) Uani 0.50 1 d P D 4
C61A C 0.2321(16) 0.5956(4) 0.6509(17) 0.044(2) Uani 0.50 1 d PU D 4
H61C H 0.1619 0.5893 0.7265 0.053 Uiso 0.50 1 calc PR D 4
H61D H 0.2661 0.5700 0.6104 0.053 Uiso 0.50 1 calc PR D 4
C62A C 0.3779(14) 0.6180(4) 0.7331(14) 0.044(2) Uani 0.50 1 d PU D 4
H62D H 0.4334 0.6015 0.8177 0.066 Uiso 0.50 1 calc PR D 4
H62E H 0.3448 0.6433 0.7750 0.066 Uiso 0.50 1 calc PR D 4
H62F H 0.4494 0.6237 0.6595 0.066 Uiso 0.50 1 calc PR D 4

loop_
_atom_site_aniso_label
_atom_site_aniso_U_11
_atom_site_aniso_U_22
_atom_site_aniso_U_33
_atom_site_aniso_U_23
_atom_site_aniso_U_13
_atom_site_aniso_U_12
Si1 0.0234(7) 0.0325(9) 0.0280(7) -0.0019(7) 0.0055(6) -0.0005(7)
C1 0.033(3) 0.031(3) 0.030(3) 0.003(2) 0.008(2) 0.002(3)
Si2 0.0339(8) 0.0378(10) 0.0208(6) 0.0007(7) 0.0066(6) 0.0008(7)
C2 0.027(3) 0.028(3) 0.038(3) -0.003(2) 0.005(2) -0.005(2)
C3 0.040(3) 0.032(3) 0.043(3) 0.001(3) 0.000(3) 0.004(3)
C4 0.026(3) 0.029(4) 0.079(4) 0.004(3) 0.001(3) 0.010(3)
C5 0.028(3) 0.024(3) 0.084(5) -0.017(3) 0.018(3) -0.008(3)
C6 0.023(3) 0.043(4) 0.053(3) -0.022(3) 0.013(3) -0.005(3)
C7 0.026(3) 0.032(3) 0.039(3) -0.008(3) 0.008(2) -0.003(2)
C8 0.027(3) 0.034(4) 0.131(7) -0.023(4) 0.021(4) -0.007(3)
C9 0.043(4) 0.051(5) 0.144(8) -0.044(5) 0.053(5) -0.012(4)
C10 0.045(4) 0.062(5) 0.094(5) -0.039(5) 0.043(4) -0.025(4)
C11 0.035(3) 0.072(5) 0.058(4) -0.031(4) 0.026(3) -0.023(3)
C12 0.038(3) 0.033(3) 0.037(3) -0.007(3) 0.015(2) -0.005(3)
C13 0.031(3) 0.042(4) 0.027(2) 0.002(3) 0.014(2) -0.007(3)
C14 0.044(3) 0.038(4) 0.030(3) 0.008(3) 0.008(2) 0.002(3)
C15 0.055(4) 0.049(4) 0.025(3) 0.008(3) 0.010(3) -0.005(3)
C16 0.036(3) 0.041(4) 0.025(2) 0.001(3) 0.011(2) -0.005(3)
C17 0.034(3) 0.039(3) 0.027(3) -0.001(3) 0.014(2) -0.007(3)
C18 0.024(2) 0.037(3) 0.026(3) -0.004(2) 0.008(2) -0.010(2)
C19 0.050(4) 0.052(4) 0.025(3) -0.002(3) 0.008(3) -0.012(3)
C20 0.044(3) 0.057(5) 0.028(3) -0.011(3) 0.009(3) -0.016(3)
C21 0.042(3) 0.045(4) 0.037(3) -0.013(3) 0.018(3) -0.010(3)
C22 0.037(3) 0.047(4) 0.035(3) -0.003(3) 0.011(3) -0.006(3)
C23 0.027(3) 0.024(3) 0.026(2) 0.002(2) 0.008(2) 0.004(2)
C24 0.030(3) 0.027(3) 0.037(3) -0.006(3) 0.005(2) 0.000(3)
C25 0.030(3) 0.039(4) 0.052(3) -0.008(3) -0.001(3) 0.000(3)
C26 0.026(3) 0.041(4) 0.074(4) -0.017(4) 0.010(3) -0.001(3)
C27 0.033(3) 0.038(4) 0.048(3) -0.008(3) 0.007(3) 0.005(3)
C28 0.027(3) 0.029(3) 0.024(2) 0.003(2) 0.000(2) -0.001(2)
C29 0.032(3) 0.034(3) 0.030(3) -0.001(2) 0.011(2) 0.000(3)
S1 0.036(5) 0.063(7) 0.036(2) 0.004(4) 0.001(4) -0.024(4)
C30 0.056(6) 0.034(5) 0.041(4) 0.009(4) 0.003(4) 0.003(5)
C31 0.060(6) 0.038(6) 0.044(5) 0.007(4) 0.005(4) -0.001(5)
S1A 0.026(4) 0.037(3) 0.032(2) 0.001(2) 0.008(3) -0.003(2)
C30A 0.050(6) 0.031(5) 0.039(4) 0.006(4) 0.006(4) 0.003(5)
C31A 0.055(6) 0.034(5) 0.053(5) 0.008(4) 0.010(5) 0.015(5)
C32 0.040(3) 0.050(4) 0.027(3) 0.010(3) 0.016(2) 0.003(3)
C33 0.033(3) 0.030(3) 0.021(2) 0.006(2) 0.010(2) -0.002(2)
C34 0.027(3) 0.034(3) 0.031(3) 0.007(2) 0.004(2) 0.000(2)
C35 0.039(3) 0.033(3) 0.022(2) 0.005(2) -0.004(2) -0.007(3)
C36 0.037(3) 0.030(3) 0.015(2) 0.004(2) 0.002(2) -0.010(3)
C37 0.034(3) 0.034(3) 0.019(2) 0.003(2) 0.002(2) -0.006(3)
C38 0.033(3) 0.037(3) 0.016(2) 0.003(2) 0.008(2) 0.003(3)
C39 0.053(4) 0.029(3) 0.021(2) 0.002(2) 0.006(2) -0.001(3)
C40 0.072(4) 0.033(3) 0.019(2) 0.003(2) 0.018(3) -0.004(3)
C41 0.046(3) 0.042(4) 0.024(2) 0.001(3) 0.014(2) -0.006(3)
C42 0.043(3) 0.050(4) 0.023(2) 0.005(3) 0.009(2) 0.003(3)
C43 0.043(3) 0.038(4) 0.029(3) 0.001(3) 0.010(2) 0.005(3)
C44 0.035(3) 0.037(3) 0.026(2) -0.005(3) 0.009(2) 0.008(3)
C45 0.049(3) 0.034(3) 0.028(2) 0.004(3) 0.013(2) 0.012(3)
C46 0.040(3) 0.039(4) 0.027(2) 0.005(3) 0.010(2) 0.011(3)
C47 0.031(3) 0.041(4) 0.023(2) -0.001(2) 0.012(2) 0.008(3)
C48 0.030(3) 0.040(3) 0.018(2) 0.000(2) 0.011(2) 0.007(3)
C49 0.028(3) 0.053(4) 0.019(2) 0.001(3) 0.011(2) 0.005(3)
C50 0.030(3) 0.048(4) 0.025(2) 0.005(3) 0.002(2) 0.011(3)
C51 0.035(3) 0.046(4) 0.032(3) -0.002(3) 0.011(2) 0.003(3)
C52 0.041(3) 0.043(4) 0.031(3) 0.008(3) 0.006(2) 0.001(3)
C53 0.040(3) 0.037(3) 0.023(2) 0.004(3) 0.009(2) 0.009(3)
C54 0.026(3) 0.027(3) 0.024(2) -0.003(2) 0.003(2) 0.002(2)
C55 0.039(3) 0.028(3) 0.022(2) 0.005(2) 0.005(2) -0.006(3)
C56 0.049(3) 0.038(4) 0.023(2) 0.000(2) -0.001(2) -0.009(3)
C57 0.047(3) 0.041(4) 0.023(3) 0.003(3) 0.005(2) -0.005(3)
C58 0.041(3) 0.031(3) 0.033(3) 0.005(3) 0.000(2) -0.008(3)
C59 0.030(3) 0.028(3) 0.031(3) 0.001(2) 0.004(2) 0.002(2)
C60 0.031(3) 0.036(3) 0.039(3) -0.008(3) 0.003(2) -0.002(3)
S2 0.0321(16) 0.031(2) 0.025(2) -0.0038(16) 0.0022(17) 0.0042(19)
C61 0.051(5) 0.031(5) 0.051(5) 0.004(4) 0.007(4) 0.010(4)
C62 0.066(6) 0.037(6) 0.066(6) 0.012(5) 0.011(5) 0.008(5)
S2A 0.0417(19) 0.037(3) 0.030(2) -0.0077(17) 0.0026(19) 0.006(2)
C61A 0.053(5) 0.028(5) 0.052(5) 0.006(4) 0.009(4) 0.009(4)
C62A 0.051(5) 0.028(5) 0.053(5) 0.007(5) 0.009(4) 0.011(4)

loop_
_atom_type_symbol
_atom_type_description
_atom_type_scat_dispersion_real
_atom_type_scat_dispersion_imag
_atom_type_scat_source
C C 0.0181 0.0091 'International Tables Vol C Tables 4.2.6.8 and 6.1.1.4'
H H 0.0000 0.0000 'International Tables Vol C Tables 4.2.6.8 and 6.1.1.4'
Si Si 0.2541 0.3302 'International Tables Vol C Tables 4.2.6.8 and 6.1.1.4'
S S 0.3331 0.5567 'International Tables Vol C Tables 4.2.6.8 and 6.1.1.4'

loop_
_geom_angle_atom_site_label_1
_geom_angle_atom_site_label_2
_geom_angle_atom_site_label_3
_geom_angle
C23 Si1 C1 109.8(2)
C23 Si1 C12 113.8(2)
C1 Si1 C12 104.5(2)
C2 C1 Si1 109.4(4)
C32 Si2 C54 109.2(2)
C32 Si2 C43 103.9(3)
C54 Si2 C43 113.6(2)
C7 C2 C3 119.8(5)
C7 C2 C1 120.9(5)
C3 C2 C1 119.3(5)
C4 C3 C2 121.0(6)
C3 C4 C5 120.2(6)
C6 C5 C4 119.1(5)
C6 C5 C8 119.5(7)
C4 C5 C8 121.5(7)
C5 C6 C7 120.2(5)
C5 C6 C11 117.8(5)
C7 C6 C11 122.0(6)
C2 C7 C6 119.6(5)
C2 C7 C18 120.2(5)
C6 C7 C18 120.2(5)
C9 C8 C5 120.2(8)
C8 C9 C10 121.3(6)
C11 C10 C9 119.0(7)
C10 C11 C6 122.2(7)
C13 C12 Si1 112.5(4)
C18 C13 C14 119.8(5)
C18 C13 C12 121.6(5)
C14 C13 C12 118.6(6)
C15 C14 C13 121.7(6)
C14 C15 C16 120.3(6)
C15 C16 C19 121.0(5)
C15 C16 C17 119.4(5)
C19 C16 C17 119.5(6)
C22 C17 C16 118.2(5)
C22 C17 C18 122.7(5)
C16 C17 C18 119.1(6)
C13 C18 C17 119.7(5)
C13 C18 C7 121.3(5)
C17 C18 C7 118.9(5)
C20 C19 C16 119.9(6)
C19 C20 C21 121.1(6)
C22 C21 C20 119.8(6)
C21 C22 C17 121.5(6)
C24 C23 C28 117.9(5)
C24 C23 Si1 116.9(4)
C28 C23 Si1 125.1(4)
C25 C24 C23 121.9(5)
C26 C25 C24 119.6(6)
C25 C26 C27 119.8(5)
C28 C27 C26 121.2(6)
C27 C28 C23 119.5(5)
C27 C28 C29 118.0(5)
C23 C28 C29 122.4(5)
C28 C29 S1 113.6(5)
C28 C29 S1A 115.3(5)
S1 C29 S1A 13.7(5)
C29 S1 C30 104.0(7)
C31 C30 S1 113.6(11)
C30A S1A C29 99.6(6)
C31A C30A S1A 113.8(10)
C33 C32 Si2 109.4(4)
C38 C33 C34 119.4(4)
C38 C33 C32 121.1(5)
C34 C33 C32 119.5(5)
C35 C34 C33 121.1(5)
C34 C35 C36 120.6(5)
C35 C36 C39 121.5(5)
C35 C36 C37 119.1(4)
C39 C36 C37 119.4(5)
C42 C37 C36 118.5(4)
C42 C37 C38 122.1(5)
C36 C37 C38 119.5(5)
C33 C38 C37 120.1(4)
C33 C38 C49 120.0(4)
C37 C38 C49 119.9(4)
C40 C39 C36 120.3(5)
C39 C40 C41 120.7(5)
C42 C41 C40 120.3(6)
C41 C42 C37 120.7(5)
C44 C43 Si2 111.0(4)
C49 C44 C45 119.5(5)
C49 C44 C43 122.8(5)
C45 C44 C43 117.7(6)
C46 C45 C44 120.6(6)
C45 C46 C47 121.9(5)
C46 C47 C50 122.9(5)
C46 C47 C48 118.4(5)
C50 C47 C48 118.7(6)
C53 C48 C49 123.4(5)
C53 C48 C47 117.8(5)
C49 C48 C47 118.8(5)
C44 C49 C48 120.7(5)
C44 C49 C38 120.0(5)
C48 C49 C38 119.2(5)
C51 C50 C47 121.7(5)
C50 C51 C52 119.5(6)
C53 C52 C51 121.2(6)
C52 C53 C48 121.1(5)
C59 C54 C55 118.7(5)
C59 C54 Si2 123.9(4)
C55 C54 Si2 117.4(4)
C56 C55 C54 121.7(5)
C57 C56 C55 118.9(5)
C56 C57 C58 120.7(5)
C57 C58 C59 120.7(5)
C54 C59 C58 119.2(5)
C54 C59 C60 122.9(5)
C58 C59 C60 117.9(5)
C59 C60 S2A 114.4(4)
C59 C60 S2 114.3(4)
S2A C60 S2 18.92(15)
C61 S2 C60 98.8(5)
C62 C61 S2 114.3(10)
C60 S2A C61A 104.6(5)
C62A C61A S2A 112.6(10)

loop_
_geom_bond_atom_site_label_1
_geom_bond_atom_site_label_2
_geom_bond_distance
Si1 C23 1.885(5)
Si1 C1 1.887(6)
Si1 C12 1.891(5)
C1 C2 1.508(7)
Si2 C32 1.884(7)
Si2 C54 1.888(5)
Si2 C43 1.903(6)
C2 C7 1.380(7)
C2 C3 1.426(7)
C3 C4 1.356(8)
C4 C5 1.418(9)
C5 C6 1.409(9)
C5 C8 1.440(8)
C6 C7 1.416(7)
C6 C11 1.427(8)
C7 C18 1.498(7)
C8 C9 1.351(11)
C9 C10 1.420(11)
C10 C11 1.364(8)
C12 C13 1.516(7)
C13 C18 1.376(8)
C13 C14 1.415(7)
C14 C15 1.370(8)
C15 C16 1.407(8)
C16 C19 1.420(8)
C16 C17 1.424(8)
C17 C22 1.405(8)
C17 C18 1.446(7)
C19 C20 1.361(9)
C20 C21 1.403(8)
C21 C22 1.369(8)
C23 C24 1.400(7)
C23 C28 1.403(7)
C24 C25 1.388(7)
C25 C26 1.367(8)
C26 C27 1.392(8)
C27 C28 1.391(7)
C28 C29 1.504(7)
C29 S1 1.763(15)
C29 S1A 1.878(13)
S1 C30 1.816(17)
C30 C31 1.519(19)
S1A C30A 1.791(17)
C30A C31A 1.542(18)
C32 C33 1.511(7)
C33 C38 1.386(7)
C33 C34 1.421(7)
C34 C35 1.376(7)
C35 C36 1.413(7)
C36 C39 1.416(7)
C36 C37 1.419(7)
C37 C42 1.414(7)
C37 C38 1.438(6)
C38 C49 1.506(7)
C39 C40 1.372(8)
C40 C41 1.389(8)
C41 C42 1.381(7)
C43 C44 1.508(8)
C44 C49 1.375(8)
C44 C45 1.427(7)
C45 C46 1.364(8)
C46 C47 1.397(8)
C47 C50 1.397(8)
C47 C48 1.447(7)
C48 C53 1.414(8)
C48 C49 1.431(7)
C50 C51 1.366(8)
C51 C52 1.402(7)
C52 C53 1.355(8)
C54 C59 1.397(7)
C54 C55 1.403(7)
C55 C56 1.397(7)
C56 C57 1.372(8)
C57 C58 1.389(7)
C58 C59 1.406(7)
C59 C60 1.502(7)
C60 S2A 1.785(8)
C60 S2 1.883(7)
S2 C61 1.808(13)
C61 C62 1.478(19)
S2A C61A 1.821(14)
C61A C62A 1.524(18)
